data_9016797
loop_
_publ_author_name
'Arguelles, A.'
'Leoni, M.'
'Blanco, J. A.'
'Marcos, C.'

_publ_section_title
;
 Semi-ordered crystalline structure of the Santa Olalla vermiculite
 inferred from X-ray powder diffraction
;
_journal_name_full 'American Mineralogist'
_journal_page_first 126
_journal_page_last 134
_journal_volume 95
_journal_year 2010
_chemical_compound_source 'Santa Olalla, Toledo Province, Spain'
_chemical_formula_sum 'Al2.936 Ca0.06 Fe0.438 H17.6 Mg5.68 Na0.04 O30.8 Si5.664 Ti0.042'
_chemical_name_mineral Vermiculite
_space_group_IT_number 1
_space_group_name_Hall 'P 1'
_space_group_name_H-M_alt 'P 1'
_symmetry_space_group_name_H-M 'P 1'
_cell_angle_alpha 90.0002
_cell_angle_beta 97.0909
_cell_angle_gamma 90.0002
_cell_formula_units_Z 1
_cell_length_a 5.3434
_cell_length_b 9.254
_cell_length_c 14.34
_cell_volume 703.658
_database_code_amcsd 0020497
_exptl_crystal_density_diffrn 2.163
_cod_data_source_file inputs/fixed/downloads/04/04995.cif
_cod_data_source_block 04995
_cod_original_formula_sum 'Mg5.68 Fe.438 Al2.936 Ti.042 Ca.06 Na.04 Si5.664 O30.8 H17.6'
_cod_database_code 9016797

loop_
_space_group_symop_operation_xyz
x,y,z

loop_
_atom_site_label
_atom_site_fract_x
_atom_site_fract_y
_atom_site_fract_z
_atom_site_occupancy
_atom_site_U_iso_or_equiv
_atom_site_type_symbol
_atom_site_attached_hydrogens
Mg1 0.00000 0.33333 0.23000 0.82000 0.01267 Mg 0
Fe1 0.00000 0.33333 0.23000 0.07300 0.01267 Fe 0
Al1_1 0.00000 0.33333 0.23000 0.10000 0.01267 Al 0
Ti1 0.00000 0.33333 0.23000 0.00700 0.01267 Ti 0
Mg2 0.00000 0.66667 0.23000 0.82000 0.01267 Mg 0
Fe2 0.00000 0.66667 0.23000 0.07300 0.01267 Fe 0
Al2_1 0.00000 0.66667 0.23000 0.10000 0.01267 Al 0
Ti2 0.00000 0.66667 0.23000 0.00700 0.01267 Ti 0
Mg3 0.00000 0.00000 0.23000 0.82000 0.01267 Mg 0
Fe3 0.00000 0.00000 0.23000 0.07300 0.01267 Fe 0
Al3_1 0.00000 0.00000 0.23000 0.10000 0.01267 Al 0
Ti3 0.00000 0.00000 0.23000 0.00700 0.01267 Ti 0
Mg11 0.50000 0.83333 0.23000 0.82000 0.01267 Mg 0
Fe11 0.50000 0.83333 0.23000 0.07300 0.01267 Fe 0
Al11_1 0.50000 0.83333 0.23000 0.10000 0.01267 Al 0
Ti11 0.50000 0.83333 0.23000 0.00700 0.01267 Ti 0
Mg21 0.50000 0.16667 0.23000 0.82000 0.01267 Mg 0
Fe21 0.50000 0.16667 0.23000 0.07300 0.01267 Fe 0
Al21_1 0.50000 0.16667 0.23000 0.10000 0.01267 Al 0
Ti21 0.50000 0.16667 0.23000 0.00700 0.01267 Ti 0
Mg31 0.50000 0.50000 0.23000 0.82000 0.01267 Mg 0
Fe31 0.50000 0.50000 0.23000 0.07300 0.01267 Fe 0
Al31_1 0.50000 0.50000 0.23000 0.10000 0.01267 Al 0
Ti31 0.50000 0.50000 0.23000 0.00700 0.01267 Ti 0
Mg4 0.33600 0.66667 0.73000 0.38000 0.03166 Mg 0
Ca4 0.33600 0.66667 0.73000 0.03000 0.03166 Ca 0
Na4 0.33600 0.66667 0.73000 0.04000 0.03166 Na 0
Mg41 0.83600 0.16667 0.73000 0.38000 0.03166 Mg 0
Ca41 0.83600 0.16667 0.73000 0.03000 0.03166 Ca 0
Si1 0.33100 0.33333 0.41900 0.70800 0.01900 Si 0
Al1_2 0.33100 0.33333 0.41900 0.29200 0.01900 Al 0
Si2 0.33100 0.66667 0.41900 0.70800 0.01900 Si 0
Al2_2 0.33100 0.66667 0.41900 0.29200 0.01900 Al 0
Si3 0.66900 0.33333 0.04020 0.70800 0.01900 Si 0
Al3_2 0.66900 0.33333 0.04020 0.29200 0.01900 Al 0
Si4 0.66900 0.66667 0.04020 0.70800 0.01900 Si 0
Al4 0.66900 0.66667 0.04020 0.29200 0.01900 Al 0
Si11 0.83100 0.83333 0.41900 0.70800 0.01900 Si 0
Al11_2 0.83100 0.83333 0.41900 0.29200 0.01900 Al 0
Si21 0.83100 0.16667 0.41900 0.70800 0.01900 Si 0
Al21_2 0.83100 0.16667 0.41900 0.29200 0.01900 Al 0
Si31 0.16900 0.83333 0.04020 0.70800 0.01900 Si 0
Al31_2 0.16900 0.83333 0.04020 0.29200 0.01900 Al 0
Si41 0.16900 0.16667 0.04020 0.70800 0.01900 Si 0
Al41 0.16900 0.16667 0.04020 0.29200 0.01900 Al 0
O1 0.93800 0.26900 0.00000 1.00000 0.02533 O 0
O2 0.93800 0.73100 0.00000 1.00000 0.02533 O 0
O3 0.67400 0.33333 0.15000 1.00000 0.01267 O 0
O4 0.67400 0.66667 0.15000 1.00000 0.01267 O 0
O5 0.63000 0.50000 0.00690 1.00000 0.02533 O 0
O6 0.32600 0.33333 0.30900 1.00000 0.01267 O 0
O7 0.32600 0.66667 0.30900 1.00000 0.01267 O 0
O8 0.06200 0.26900 0.46000 1.00000 0.02533 O 0
O9 0.06200 0.73100 0.46000 1.00000 0.02533 O 0
O10 0.37000 0.50000 0.45300 1.00000 0.02533 O 0
O11 0.43800 0.76900 0.00000 1.00000 0.02533 O 0
O21 0.43800 0.23100 0.00000 1.00000 0.02533 O 0
O31 0.17400 0.83333 0.15000 1.00000 0.01267 O 0
O41 0.17400 0.16667 0.15000 1.00000 0.01267 O 0
O51 0.13000 1.00000 0.00690 1.00000 0.02533 O 0
O61 0.82600 0.83333 0.30900 1.00000 0.01267 O 0
O71 0.82600 0.16667 0.30900 1.00000 0.01267 O 0
O81 0.56200 0.76900 0.46000 1.00000 0.02533 O 0
O91 0.56200 0.23100 0.46000 1.00000 0.02533 O 0
O101 0.87000 1.00000 0.45300 1.00000 0.02533 O 0
O-H1 0.33333 0.00000 0.29500 1.00000 0.01267 O 1
O-H2 0.66667 0.00000 0.16380 1.00000 0.01267 O 1
O-H11 0.83333 0.50000 0.29500 1.00000 0.01267 O 1
O-H21 0.16667 0.50000 0.16380 1.00000 0.01267 O 1
Wat1 0.00400 0.66667 0.65200 0.40000 0.03800 O 2
Wat2 0.50400 0.50000 0.65200 0.40000 0.03800 O 2
Wat3 0.50400 0.83333 0.65200 0.40000 0.03800 O 2
Wat4 0.65400 0.66667 0.80100 0.40000 0.03800 O 2
Wat5 0.15400 0.50000 0.80100 0.40000 0.03800 O 2
Wat6 0.15400 0.83333 0.80100 0.40000 0.03800 O 2
Wat11 0.50400 0.16667 0.65200 0.40000 0.03800 O 2
Wat21 0.10400 1.00000 0.65200 0.40000 0.03800 O 2
Wat41 0.15400 0.16667 0.80100 0.40000 0.03800 O 2
Wat51 0.65400 1.00000 0.80100 0.40000 0.03800 O 2
Wat31 0.00400 0.33333 0.65200 0.40000 0.03800 O 2
Wat61 0.65400 0.33333 0.80100 0.40000 0.03800 O 2
WatI1 0.06200 0.26900 0.59000 0.33333 0.05066 O 2
WatI2 0.06200 0.73100 0.59000 0.33333 0.05066 O 2
WatI3 0.37000 0.50000 0.59000 0.33333 0.05066 O 2
WatI4 0.60500 0.06400 0.85000 0.33333 0.05066 O 2
WatI5 0.60500 0.60200 0.85000 0.33333 0.05066 O 2
WatI6 0.29700 0.83333 0.85000 0.33333 0.05066 O 2

loop_
_cod_changelog_entry_id
_cod_changelog_entry_author
_cod_changelog_entry_date
_cod_changelog_entry_text
1
;cod-tools version 3.8.0
Id: cif_guess_AMCSD_atom_types 9581 2023-05-17 12:35:41Z saulius
;
2023-05-18T11:43:11+03:00
;Derived atom types and hydrogen counts
from atom names that follow the AMCSD naming convention
(Wat == water, O-H == hydroxyl).
;
2
;cod-tools version 3.10.1
Id: cif_fix_AMCSD_atom_labels 10224 2024-08-07 11:09:31Z saulius
;
2024-08-07T19:40:19+03:00
;Changed the following '_atom_site_label' values:
the first duplicated label 'Al1'  converted to 'Al1_1'
duplicated label 'Al1' at index 30 converted to 'Al1_2'
the first duplicated label 'Al2'  converted to 'Al2_1'
duplicated label 'Al2' at index 32 converted to 'Al2_2'
the first duplicated label 'Al3'  converted to 'Al3_1'
duplicated label 'Al3' at index 34 converted to 'Al3_2'
the first duplicated label 'Al11'  converted to 'Al11_1'
duplicated label 'Al11' at index 38 converted to 'Al11_2'
the first duplicated label 'Al21'  converted to 'Al21_1'
duplicated label 'Al21' at index 40 converted to 'Al21_2'
the first duplicated label 'Al31'  converted to 'Al31_1'
duplicated label 'Al31' at index 42 converted to 'Al31_2'
;

loop_
_cod_related_entry_id
_cod_related_entry_database
_cod_related_entry_code
1 AMCSD 0020497
